data_4322036
loop_
_publ_author_name
'F. Albert Cotton'
'Evgeny V. Dikarev'
'Santiago Herrero'

_publ_section_title
;
 Mixed Chloride/Amine Complexes of Dimolybdenum(II,II). 3. Preparation,
 Characterization, and Crystal Structure of Mo2Cl4(NH2R)4 (R = Et, Prn,
 But, Cy): First Quadruply-Bonded Dimolybdenum Compounds with Primary
 Amine Ligands
;
_journal_name_full 'Inorganic Chemistry'
_journal_page_first 2649
_journal_page_last 2654
_journal_paper_doi 10.1021/ic981289c
_journal_volume 38
_journal_year 1999
_chemical_compound_source synthesized
_chemical_formula_analytical 'not measured'
_chemical_formula_moiety 'Mo2 Cl4 (N H2 C4 H9)4'
_chemical_formula_structural Mo2Cl4(NH2t-Bu)4
_chemical_formula_sum 'C16 H44 Cl4 Mo2 N4'
_chemical_formula_weight 626.23
_chemical_melting_point ?
_chemical_name_systematic
; 
 Bis(trans-dichloro-bis(butylamine))-di-molybdenum(II)
;
_space_group_IT_number 14
_symmetry_cell_setting monoclinic
_symmetry_space_group_name_Hall '-P 2ybc'
_symmetry_space_group_name_H-M 'P 1 21/c 1'
_atom_sites_solution_hydrogens geom
_atom_sites_solution_primary direct
_atom_sites_solution_secondary difmap
_audit_creation_method SHELXL
_cell_angle_alpha 90.00
_cell_angle_beta 99.002(5)
_cell_angle_gamma 90.00
_cell_formula_units_Z 8
_cell_length_a 19.165(1)
_cell_length_b 20.858(1)
_cell_length_c 14.1400(8)
_cell_measurement_reflns_used 250
_cell_measurement_temperature 213(2)
_cell_measurement_theta_max 20.8
_cell_measurement_theta_min 9.05
_cell_volume 5582.8(5)
_computing_cell_refinement 'MADNES (Enraf-Nonius, 1989)'
_computing_data_collection 'MADNES (Enraf-Nonius, 1989)'
_computing_data_reduction 'PROCOR (Kabsch, 1988)'
_computing_molecular_graphics 'SHELXTL V.5 (Siemens, 1994)'
_computing_publication_material CIFTAB
_computing_structure_refinement 'SHELXL-93 (Sheldrick, 1993)'
_computing_structure_solution 'SHELXTL V.5 (Siemens, 1994)'
_diffrn_ambient_temperature 213(2)
_diffrn_measurement_device 'Nonius FAST area detector'
_diffrn_measurement_method 'Ellipsoid-mask fitting'
_diffrn_radiation_monochromator graphite
_diffrn_radiation_source 'fine-focus sealed tube'
_diffrn_radiation_type MoK\a
_diffrn_radiation_wavelength 0.71073
_diffrn_reflns_av_R_equivalents 0.0561
_diffrn_reflns_av_sigmaI/netI 0.0360
_diffrn_reflns_limit_h_max 22
_diffrn_reflns_limit_h_min -22
_diffrn_reflns_limit_k_max 24
_diffrn_reflns_limit_k_min -21
_diffrn_reflns_limit_l_max 16
_diffrn_reflns_limit_l_min -16
_diffrn_reflns_number 31427
_diffrn_reflns_theta_max 25.08
_diffrn_reflns_theta_min 2.23
_diffrn_standards_number 'none (area detector data)'
_exptl_absorpt_coefficient_mu 1.290
_exptl_absorpt_correction_type none
_exptl_crystal_colour red
_exptl_crystal_density_diffrn 1.490
_exptl_crystal_density_meas ?
_exptl_crystal_density_method none
_exptl_crystal_description plate-shaped
_exptl_crystal_F_000 2560
_exptl_crystal_size_max 0.50
_exptl_crystal_size_mid 0.45
_exptl_crystal_size_min 0.10
_refine_diff_density_max 1.098
_refine_diff_density_min -0.627
_refine_diff_density_rms 0.114
_refine_ls_extinction_coef noref
_refine_ls_extinction_method none
_refine_ls_goodness_of_fit_all 1.155
_refine_ls_goodness_of_fit_obs 1.115
_refine_ls_hydrogen_treatment noref
_refine_ls_matrix_type full
_refine_ls_number_parameters 492
_refine_ls_number_reflns 9824
_refine_ls_number_restraints 32
_refine_ls_restrained_S_all 1.176
_refine_ls_restrained_S_obs 1.117
_refine_ls_R_factor_all 0.0582
_refine_ls_R_factor_obs 0.0451
_refine_ls_shift/esd_max 0.001
_refine_ls_shift/esd_mean 0.000
_refine_ls_structure_factor_coef Fsqd
_refine_ls_weighting_details 'w=1/[\s^2^(Fo^2^)+(0.0325P)^2^+21.6614P] where P=(Fo^2^+2Fc^2^)/3'
_refine_ls_weighting_scheme calc
_refine_ls_wR_factor_all 0.1183
_refine_ls_wR_factor_obs 0.1024
_reflns_number_observed 8262
_reflns_number_total 9824
_reflns_observed_criterion >2sigma(I)
_cod_data_source_file ic981289c_4.cif
_cod_data_source_block Mo2Cl4(NH2Bu)4
_cod_depositor_comments
;
The following automatic conversions were performed:

'_chemical_melting_point' value 'not measured' was changed to '?' -
the value is undefined or not given.

Automatic conversion script
Id: cif_fix_values 1673 2011-04-08 12:14:43Z adriana 

The following automatic conversions were performed:

'_exptl_crystal_density_meas' value 'not measured' was changed to '?'
- the value is perceived as not measured.

Automatic conversion script
Id: cif_fix_values 3008 2015-01-20 13:52:24Z robertas 

The following automatic conversions were performed:

'_refine_ls_weighting_scheme' value 'calc
w=1/[\s^2^(Fo^2^)+(0.0325P)^2^+21.6614P] where P=(Fo^2^+2Fc^2^)/3'
was changed to 'calc'. New tag '_refine_ls_weighting_details' was
created. The value of the new tag was set to
'w=1/[\s^2^(Fo^2^)+(0.0325P)^2^+21.6614P] where P=(Fo^2^+2Fc^2^)/3'.

Automatic conversion script
Id: cif_fix_values 3143 2015-03-26 13:38:13Z robertas 
;
_cod_database_code 4322036

loop_
_symmetry_equiv_pos_as_xyz
'x, y, z'
'-x, y+1/2, -z+1/2'
'-x, -y, -z'
'x, -y-1/2, z-1/2'

loop_
_atom_site_aniso_label
_atom_site_aniso_U_11
_atom_site_aniso_U_22
_atom_site_aniso_U_33
_atom_site_aniso_U_23
_atom_site_aniso_U_13
_atom_site_aniso_U_12
Mo1 0.0200(2) 0.0286(2) 0.0312(2) -0.0033(2) 0.0054(2) -0.0003(2)
Mo2 0.0218(2) 0.0261(2) 0.0314(2) -0.0012(2) 0.0045(2) -0.0037(2)
Mo1X 0.029(8) 0.071(11) 0.038(8) -0.015(7) 0.007(6) -0.017(7)
Mo2X 0.059(10) 0.049(9) 0.041(8) 0.009(7) 0.003(7) -0.016(8)
Cl1 0.0378(7) 0.0538(8) 0.0363(6) 0.0021(6) 0.0128(5) -0.0023(6)
Cl2 0.0297(6) 0.0555(8) 0.0377(7) -0.0003(6) -0.0016(5) -0.0004(6)
Cl3 0.0460(8) 0.0293(6) 0.0601(8) -0.0082(6) 0.0038(6) -0.0071(5)
Cl4 0.0317(6) 0.0402(7) 0.0558(8) -0.0141(6) 0.0135(6) 0.0018(5)
N1 0.044(3) 0.049(3) 0.052(3) -0.014(2) 0.011(2) 0.014(2)
C1 0.047(3) 0.047(3) 0.044(3) -0.001(3) 0.011(2) 0.021(3)
C2 0.121(7) 0.060(5) 0.064(4) 0.007(4) 0.021(5) 0.044(5)
C3 0.045(4) 0.087(5) 0.073(5) 0.000(4) 0.013(3) 0.018(4)
C4 0.094(6) 0.062(4) 0.060(4) -0.009(3) 0.018(4) 0.038(4)
N2 0.033(2) 0.039(2) 0.054(3) -0.012(2) 0.013(2) -0.012(2)
C5 0.033(3) 0.035(3) 0.051(3) 0.003(2) 0.007(2) -0.009(2)
N3 0.025(2) 0.038(2) 0.041(2) 0.004(2) 0.001(2) -0.004(2)
C9 0.029(2) 0.031(3) 0.034(3) -0.001(2) 0.001(2) -0.003(2)
C10 0.058(4) 0.046(3) 0.048(3) -0.011(3) 0.005(3) -0.003(3)
C11 0.035(3) 0.055(3) 0.043(3) 0.000(3) 0.013(2) -0.008(2)
C12 0.035(3) 0.039(3) 0.051(3) 0.002(2) 0.005(2) 0.001(2)
N4 0.043(3) 0.055(3) 0.042(3) 0.004(2) 0.009(2) -0.014(2)
C13 0.036(3) 0.032(3) 0.045(3) 0.014(2) 0.007(2) -0.002(2)
Mo3 0.0235(2) 0.0212(2) 0.0283(2) -0.0014(2) 0.0019(2) -0.0032(2)
Mo4 0.0226(2) 0.0285(2) 0.0254(2) -0.0050(2) 0.0041(2) -0.0041(2)
Mo3X 0.041(3) 0.032(3) 0.032(3) -0.007(2) 0.006(2) -0.008(2)
Mo4X 0.047(4) 0.029(3) 0.034(3) -0.003(2) -0.001(2) -0.006(2)
Cl5 0.0467(8) 0.0290(6) 0.0642(9) -0.0174(6) 0.0025(6) 0.0004(5)
Cl6 0.0381(7) 0.0428(7) 0.0544(8) -0.0114(6) 0.0168(6) 0.0032(6)
Cl7 0.0521(8) 0.0492(8) 0.0309(6) -0.0017(5) 0.0144(5) -0.0131(6)
Cl8 0.0356(7) 0.0555(8) 0.0298(6) -0.0038(6) -0.0019(5) -0.0027(6)
N5 0.034(2) 0.050(3) 0.032(2) 0.001(2) 0.001(2) -0.008(2)
C17 0.030(3) 0.038(3) 0.036(3) 0.003(2) -0.003(2) 0.001(2)
C18 0.054(4) 0.064(4) 0.038(3) 0.001(3) -0.004(3) -0.008(3)
C19 0.032(3) 0.064(4) 0.054(3) 0.013(3) 0.004(2) -0.008(3)
C20 0.061(4) 0.055(4) 0.072(4) 0.010(3) 0.007(3) 0.015(3)
N6 0.061(3) 0.091(4) 0.050(3) 0.030(3) -0.010(3) -0.042(3)
C21 0.047(3) 0.048(3) 0.039(3) 0.014(2) 0.007(2) -0.007(3)
N7 0.037(2) 0.054(3) 0.040(2) -0.017(2) 0.005(2) 0.009(2)
C25 0.027(3) 0.049(3) 0.040(3) -0.002(2) 0.002(2) 0.005(2)
N8 0.059(3) 0.026(2) 0.038(2) -0.007(2) 0.014(2) -0.012(2)
C29 0.049(3) 0.026(2) 0.036(3) 0.006(2) 0.008(2) -0.006(2)

loop_
_atom_site_label
_atom_site_type_symbol
_atom_site_fract_x
_atom_site_fract_y
_atom_site_fract_z
_atom_site_U_iso_or_equiv
_atom_site_thermal_displace_type
_atom_site_occupancy
_atom_site_calc_flag
_atom_site_refinement_flags
_atom_site_disorder_group
Mo1 Mo -0.00342(2) 0.32093(2) 0.77482(3) 0.02644(12) Uani 0.9675(13) d PD .
Mo2 Mo 0.10442(2) 0.33947(2) 0.76420(3) 0.02643(12) Uani 0.9675(13) d PD .
Mo1X Mo 0.0602(7) 0.2884(8) 0.8059(10) 0.046(5) Uani 0.0325(13) d PD 1
Mo2X Mo 0.0309(9) 0.3737(8) 0.7359(11) 0.050(5) Uani 0.0325(13) d PD 1
Cl1 Cl 0.00332(7) 0.27892(7) 0.93729(9) 0.0419(3) Uani 1 d . .
Cl2 Cl -0.06577(7) 0.35208(7) 0.61794(9) 0.0417(3) Uani 1 d . .
Cl3 Cl 0.11960(7) 0.44932(6) 0.81913(11) 0.0456(3) Uani 1 d . .
Cl4 Cl 0.14631(7) 0.23708(6) 0.70855(10) 0.0419(3) Uani 1 d . .
N1 N -0.0334(2) 0.4122(2) 0.8445(4) 0.0478(12) Uani 1 d . 2
H1A H -0.0204(2) 0.4055(2) 0.9084(4) 0.057 Uiso 1 calc R 2
H1B H -0.0032(2) 0.4424(2) 0.8281(4) 0.057 Uiso 1 calc R 2
C1 C -0.1032(3) 0.4455(3) 0.8358(4) 0.0454(13) Uani 1 d . 2
C2 C -0.1144(5) 0.4853(4) 0.7458(5) 0.081(3) Uani 1 d . 2
H2A H -0.1144(5) 0.4576(4) 0.6906(5) 0.122 Uiso 1 calc R 2
H2B H -0.0766(5) 0.5165(4) 0.7482(5) 0.122 Uiso 1 calc R 2
H2C H -0.1594(5) 0.5073(4) 0.7405(5) 0.122 Uiso 1 calc R 2
C3 C -0.1596(4) 0.3937(4) 0.8327(6) 0.068(2) Uani 1 d . 2
H3A H -0.1513(4) 0.3688(4) 0.8913(6) 0.102 Uiso 1 calc R 2
H3B H -0.1577(4) 0.3657(4) 0.7783(6) 0.102 Uiso 1 calc R 2
H3C H -0.2059(4) 0.4135(4) 0.8264(6) 0.102 Uiso 1 calc R 2
C4 C -0.1032(4) 0.4886(3) 0.9222(5) 0.071(2) Uani 1 d . 2
H4A H -0.0960(4) 0.4629(3) 0.9801(5) 0.107 Uiso 1 calc R 2
H4B H -0.1482(4) 0.5107(3) 0.9171(5) 0.107 Uiso 1 calc R 2
H4C H -0.0655(4) 0.5198(3) 0.9247(5) 0.107 Uiso 1 calc R 2
N2 N -0.0145(2) 0.2218(2) 0.7121(3) 0.0413(11) Uani 1 d . 3
H2D H -0.0146(2) 0.2266(2) 0.6481(3) 0.050 Uiso 1 calc R 3
H2E H 0.0262(2) 0.2008(2) 0.7354(3) 0.050 Uiso 1 calc R 3
C5 C -0.0734(3) 0.1760(3) 0.7216(4) 0.0398(12) Uani 1 d D 3
C6 C -0.0795(8) 0.1296(7) 0.6362(8) 0.047(4) Uiso 0.50 d PD 3
H6A H -0.0353(8) 0.1067(7) 0.6378(8) 0.070 Uiso 0.50 calc PR 3
H6B H -0.0897(8) 0.1537(7) 0.5769(8) 0.070 Uiso 0.50 calc PR 3
H6C H -0.1173(8) 0.0993(7) 0.6399(8) 0.070 Uiso 0.50 calc PR 3
C7 C -0.1417(7) 0.2121(7) 0.7201(11) 0.047(4) Uiso 0.50 d PD 3
H7A H -0.1373(7) 0.2412(7) 0.7742(11) 0.071 Uiso 0.50 calc PR 3
H7B H -0.1797(7) 0.1820(7) 0.7240(11) 0.071 Uiso 0.50 calc PR 3
H7C H -0.1521(7) 0.2364(7) 0.6610(11) 0.071 Uiso 0.50 calc PR 3
C8 C -0.0583(9) 0.1364(8) 0.8153(10) 0.053(5) Uiso 0.50 d PD 3
H8A H -0.0145(9) 0.1130(8) 0.8170(10) 0.080 Uiso 0.50 calc PR 3
H8B H -0.0967(9) 0.1064(8) 0.8177(10) 0.080 Uiso 0.50 calc PR 3
H8C H -0.0545(9) 0.1651(8) 0.8699(10) 0.080 Uiso 0.50 calc PR 3
C5X C -0.0734(3) 0.1760(3) 0.7216(4) 0.990 Uiso 0.00 d PD 4
C6X C -0.0977(8) 0.1436(7) 0.6255(8) 0.046(4) Uiso 0.500(2) d PD 4
H6XA H -0.1152(8) 0.1758(7) 0.5781(8) 0.070 Uiso 0.50 calc PR 4
H6XB H -0.1351(8) 0.1133(7) 0.6318(8) 0.070 Uiso 0.50 calc PR 4
H6XC H -0.0582(8) 0.1211(7) 0.6053(8) 0.070 Uiso 0.50 calc PR 4
C7X C -0.1363(7) 0.2167(6) 0.7473(11) 0.039(3) Uiso 0.50 d PD 4
H7XA H -0.1528(7) 0.2457(6) 0.6949(11) 0.058 Uiso 0.50 calc PR 4
H7XB H -0.1206(7) 0.2413(6) 0.8049(11) 0.058 Uiso 0.50 calc PR 4
H7XC H -0.1745(7) 0.1884(6) 0.7579(11) 0.058 Uiso 0.50 calc PR 4
C8X C -0.0457(9) 0.1306(8) 0.7988(10) 0.054(5) Uiso 0.50 d PD 4
H8XA H -0.0311(9) 0.1541(8) 0.8578(10) 0.081 Uiso 0.50 calc PR 4
H8XB H -0.0054(9) 0.1079(8) 0.7813(10) 0.081 Uiso 0.50 calc PR 4
H8XC H -0.0823(9) 0.1002(8) 0.8078(10) 0.081 Uiso 0.50 calc PR 4
N3 N 0.1591(2) 0.3041(2) 0.9071(3) 0.0353(9) Uani 1 d . 5
H3D H 0.1315(2) 0.3165(2) 0.9506(3) 0.042 Uiso 1 calc R 5
H3E H 0.1566(2) 0.2605(2) 0.9044(3) 0.042 Uiso 1 calc R 5
C9 C 0.2339(3) 0.3197(2) 0.9511(4) 0.0316(10) Uani 1 d . 5
C10 C 0.2325(3) 0.3774(3) 1.0166(4) 0.0507(14) Uani 1 d . 5
H10A H 0.2122(3) 0.4139(3) 0.9795(4) 0.076 Uiso 1 calc R 5
H10B H 0.2802(3) 0.3877(3) 1.0464(4) 0.076 Uiso 1 calc R 5
H10C H 0.2041(3) 0.3675(3) 1.0658(4) 0.076 Uiso 1 calc R 5
C11 C 0.2771(3) 0.3348(3) 0.8722(4) 0.0434(13) Uani 1 d . 5
H11A H 0.2566(3) 0.3713(3) 0.8354(4) 0.065 Uiso 1 calc R 5
H11B H 0.2769(3) 0.2979(3) 0.8303(4) 0.065 Uiso 1 calc R 5
H11C H 0.3253(3) 0.3447(3) 0.9005(4) 0.065 Uiso 1 calc R 5
C12 C 0.2656(3) 0.2626(3) 1.0091(4) 0.0418(12) Uani 1 d . 5
H12A H 0.2665(3) 0.2259(3) 0.9672(4) 0.063 Uiso 1 calc R 5
H12B H 0.2373(3) 0.2526(3) 1.0582(4) 0.063 Uiso 1 calc R 5
H12C H 0.3134(3) 0.2728(3) 1.0389(4) 0.063 Uiso 1 calc R 5
N4 N 0.0955(3) 0.3647(2) 0.6091(3) 0.0464(11) Uani 1 d . 6
H4D H 0.1010(3) 0.3269(2) 0.5788(3) 0.056 Uiso 1 calc R 6
H4E H 0.0496(3) 0.3762(2) 0.5909(3) 0.056 Uiso 1 calc R 6
C13 C 0.1380(3) 0.4131(2) 0.5620(4) 0.0376(12) Uani 1 d D 6
C14 C 0.1303(10) 0.3996(9) 0.4572(10) 0.062(6) Uiso 0.50 d PD 6
H14A H 0.1518(10) 0.3586(9) 0.4472(10) 0.093 Uiso 0.50 calc PR 6
H14B H 0.1535(10) 0.4331(9) 0.4261(10) 0.093 Uiso 0.50 calc PR 6
H14C H 0.0805(10) 0.3984(9) 0.4302(10) 0.093 Uiso 0.50 calc PR 6
C15 C 0.2142(6) 0.4075(8) 0.6120(10) 0.039(4) Uiso 0.50 d PD 6
H15A H 0.2165(6) 0.4166(8) 0.6796(10) 0.058 Uiso 0.50 calc PR 6
H15B H 0.2435(6) 0.4379(8) 0.5841(10) 0.058 Uiso 0.50 calc PR 6
H15C H 0.2313(6) 0.3643(8) 0.6040(10) 0.058 Uiso 0.50 calc PR 6
C16 C 0.1042(9) 0.4774(7) 0.5772(14) 0.068(5) Uiso 0.50 d PD 6
H16A H 0.1090(9) 0.4864(7) 0.6452(14) 0.102 Uiso 0.50 calc PR 6
H16B H 0.0544(9) 0.4761(7) 0.5501(14) 0.102 Uiso 0.50 calc PR 6
H16C H 0.1274(9) 0.5109(7) 0.5459(14) 0.102 Uiso 0.50 calc PR 6
C13X C 0.1380(3) 0.4131(2) 0.5620(4) 0.990 Uiso 0.00 d PD 7
C14X C 0.1424(8) 0.3853(8) 0.4603(8) 0.042(4) Uiso 0.500(2) d PD 7
H14D H 0.1670(8) 0.3446(8) 0.4668(8) 0.063 Uiso 0.50 calc PR 7
H14E H 0.1678(8) 0.4151(8) 0.4255(8) 0.063 Uiso 0.50 calc PR 7
H14F H 0.0951(8) 0.3791(8) 0.4256(8) 0.063 Uiso 0.50 calc PR 7
C15X C 0.2105(7) 0.4220(8) 0.6203(10) 0.044(5) Uiso 0.50 d PD 7
H15D H 0.2339(7) 0.3808(8) 0.6298(10) 0.066 Uiso 0.50 calc PR 7
H15E H 0.2059(7) 0.4405(8) 0.6819(10) 0.066 Uiso 0.50 calc PR 7
H15F H 0.2382(7) 0.4505(8) 0.5865(10) 0.066 Uiso 0.50 calc PR 7
C16X C 0.0994(10) 0.4756(8) 0.5453(15) 0.083(7) Uiso 0.50 d PD 7
H16D H 0.0533(10) 0.4682(8) 0.5078(15) 0.125 Uiso 0.50 calc PR 7
H16E H 0.1262(10) 0.5045(8) 0.5109(15) 0.125 Uiso 0.50 calc PR 7
H16F H 0.0939(10) 0.4945(8) 0.6063(15) 0.125 Uiso 0.50 calc PR 7
Mo3 Mo 0.40037(2) 0.64036(2) 0.72125(3) 0.02454(12) Uani 0.9234(12) d PD .
Mo4 Mo 0.50291(2) 0.68240(2) 0.73417(3) 0.02545(12) Uani 0.9234(12) d PD .
Mo3X Mo 0.4343(3) 0.7074(3) 0.6932(4) 0.035(2) Uani 0.0766(12) d PD 8
Mo4X Mo 0.4714(3) 0.6179(3) 0.7524(4) 0.037(2) Uani 0.0766(12) d PD 8
Cl5 Cl 0.41427(7) 0.53560(6) 0.65006(11) 0.0473(3) Uani 1 d . .
Cl6 Cl 0.32994(7) 0.72263(7) 0.78113(10) 0.0441(3) Uani 1 d . .
Cl7 Cl 0.50327(7) 0.73561(7) 0.58072(9) 0.0432(3) Uani 1 d . .
Cl8 Cl 0.55904(7) 0.65013(7) 0.89306(9) 0.0411(3) Uani 1 d . .
N5 N 0.3564(2) 0.6682(2) 0.5693(3) 0.0392(10) Uani 1 d . 9
H5A H 0.3696(2) 0.7096(2) 0.5622(3) 0.047 Uiso 1 calc R 9
H5B H 0.3801(2) 0.6442(2) 0.5309(3) 0.047 Uiso 1 calc R 9
C17 C 0.2795(3) 0.6642(2) 0.5267(4) 0.0352(11) Uani 1 d . 9
C18 C 0.2745(3) 0.6397(3) 0.4247(4) 0.053(2) Uani 1 d . 9
H18A H 0.2950(3) 0.5972(3) 0.4254(4) 0.080 Uiso 1 calc R 9
H18B H 0.3000(3) 0.6684(3) 0.3883(4) 0.080 Uiso 1 calc R 9
H18C H 0.2253(3) 0.6379(3) 0.3952(4) 0.080 Uiso 1 calc R 9
C19 C 0.2418(3) 0.6175(3) 0.5846(4) 0.0504(15) Uani 1 d . 9
H19A H 0.2631(3) 0.5753(3) 0.5833(4) 0.076 Uiso 1 calc R 9
H19B H 0.1922(3) 0.6151(3) 0.5571(4) 0.076 Uiso 1 calc R 9
H19C H 0.2462(3) 0.6323(3) 0.6503(4) 0.076 Uiso 1 calc R 9
C20 C 0.2478(4) 0.7305(3) 0.5271(5) 0.063(2) Uani 1 d . 9
H20A H 0.2513(4) 0.7456(3) 0.5925(5) 0.094 Uiso 1 calc R 9
H20B H 0.1985(4) 0.7290(3) 0.4979(5) 0.094 Uiso 1 calc R 9
H20C H 0.2733(4) 0.7595(3) 0.4910(5) 0.094 Uiso 1 calc R 9
N6 N 0.4090(3) 0.5938(3) 0.8655(4) 0.069(2) Uani 1 d . 10
H6D H 0.4490(3) 0.5697(3) 0.8708(4) 0.083 Uiso 1 calc R 10
H6F H 0.4190(3) 0.6265(3) 0.9081(4) 0.083 Uiso 1 calc R 10
C21 C 0.3582(3) 0.5535(3) 0.9060(4) 0.0444(13) Uani 1 d D 10
C22 C 0.2865(6) 0.5503(7) 0.8410(9) 0.048(3) Uiso 0.50 d PD 10
H22A H 0.2937(6) 0.5443(7) 0.7752(9) 0.072 Uiso 0.50 calc PR 10
H22B H 0.2609(6) 0.5899(7) 0.8464(9) 0.072 Uiso 0.50 calc PR 10
H22C H 0.2595(6) 0.5146(7) 0.8603(9) 0.072 Uiso 0.50 calc PR 10
C23 C 0.3475(9) 0.5627(9) 1.0071(10) 0.087(5) Uiso 0.50 d PD 10
H23A H 0.3930(9) 0.5647(9) 1.0481(10) 0.130 Uiso 0.50 calc PR 10
H23B H 0.3205(9) 0.5270(9) 1.0266(10) 0.130 Uiso 0.50 calc PR 10
H23C H 0.3219(9) 0.6023(9) 1.0126(10) 0.130 Uiso 0.50 calc PR 10
C24 C 0.3962(9) 0.4877(7) 0.9031(13) 0.084(5) Uiso 0.50 d PD 10
H24A H 0.4046(9) 0.4792(7) 0.8384(13) 0.126 Uiso 0.50 calc PR 10
H24B H 0.3668(9) 0.4541(7) 0.9232(13) 0.126 Uiso 0.50 calc PR 10
H24C H 0.4410(9) 0.4889(7) 0.9460(13) 0.126 Uiso 0.50 calc PR 10
C21X C 0.3582(3) 0.5535(3) 0.9060(4) 0.990 Uiso 0.00 d PD 11
C22X C 0.3020(7) 0.5293(7) 0.8299(9) 0.053(3) Uiso 0.500(2) d PD 11
H22D H 0.2831(7) 0.5645(7) 0.7890(9) 0.080 Uiso 0.50 calc PR 11
H22E H 0.2644(7) 0.5102(7) 0.8592(9) 0.080 Uiso 0.50 calc PR 11
H22F H 0.3217(7) 0.4973(7) 0.7919(9) 0.080 Uiso 0.50 calc PR 11
C23X C 0.3290(9) 0.6063(7) 0.9668(12) 0.078(4) Uiso 0.50 d PD 11
H23D H 0.3665(9) 0.6214(7) 1.0158(12) 0.117 Uiso 0.50 calc PR 11
H23E H 0.2910(9) 0.5887(7) 0.9967(12) 0.117 Uiso 0.50 calc PR 11
H23F H 0.3112(9) 0.6418(7) 0.9256(12) 0.117 Uiso 0.50 calc PR 11
C24X C 0.3906(7) 0.5023(6) 0.9730(10) 0.060(3) Uiso 0.50 d PD 11
H24D H 0.4267(7) 0.5210(6) 1.0208(10) 0.090 Uiso 0.50 calc PR 11
H24E H 0.4117(7) 0.4699(6) 0.9372(10) 0.090 Uiso 0.50 calc PR 11
H24F H 0.3544(7) 0.4828(6) 1.0044(10) 0.090 Uiso 0.50 calc PR 11
N7 N 0.5595(2) 0.6051(2) 0.6640(3) 0.0439(11) Uani 1 d . 12
H7D H 0.5360(2) 0.5682(2) 0.6727(3) 0.053 Uiso 1 calc R 12
H7E H 0.5501(2) 0.6136(2) 0.6001(3) 0.053 Uiso 1 calc R 12
C25 C 0.6358(3) 0.5875(3) 0.6827(4) 0.0389(12) Uani 1 d D 12
C26 C 0.6809(9) 0.6449(6) 0.7223(12) 0.044(5) Uiso 0.50 d PD 12
H26A H 0.6669(9) 0.6588(6) 0.7821(12) 0.066 Uiso 0.50 calc PR 12
H26B H 0.6742(9) 0.6798(6) 0.6764(12) 0.066 Uiso 0.50 calc PR 12
H26C H 0.7303(9) 0.6326(6) 0.7335(12) 0.066 Uiso 0.50 calc PR 12
C27 C 0.6369(10) 0.5355(7) 0.7577(10) 0.054(5) Uiso 0.50 d PD 12
H27A H 0.6214(10) 0.5531(7) 0.8144(10) 0.081 Uiso 0.50 calc PR 12
H27B H 0.6846(10) 0.5190(7) 0.7743(10) 0.081 Uiso 0.50 calc PR 12
H27C H 0.6055(10) 0.5009(7) 0.7324(10) 0.081 Uiso 0.50 calc PR 12
C28 C 0.6588(9) 0.5670(8) 0.5898(9) 0.048(5) Uiso 0.50 d PD 12
H28A H 0.6563(9) 0.6034(8) 0.5467(9) 0.071 Uiso 0.50 calc PR 12
H28B H 0.6279(9) 0.5333(8) 0.5606(9) 0.071 Uiso 0.50 calc PR 12
H28C H 0.7070(9) 0.5513(8) 0.6025(9) 0.071 Uiso 0.50 calc PR 12
C25X C 0.6358(3) 0.5875(3) 0.6827(4) 0.990 Uiso 0.00 d PD 13
C26X C 0.6759(10) 0.6493(7) 0.7012(14) 0.057(6) Uiso 0.500(2) d PD 13
H26D H 0.6623(10) 0.6784(7) 0.6479(14) 0.085 Uiso 0.50 calc PR 13
H26E H 0.7262(10) 0.6408(7) 0.7079(14) 0.085 Uiso 0.50 calc PR 13
H26F H 0.6652(10) 0.6687(7) 0.7596(14) 0.085 Uiso 0.50 calc PR 13
C27X C 0.6556(11) 0.5398(8) 0.7653(11) 0.061(6) Uiso 0.50 d PD 13
H27D H 0.6288(11) 0.5005(8) 0.7513(11) 0.091 Uiso 0.50 calc PR 13
H27E H 0.6446(11) 0.5583(8) 0.8242(11) 0.091 Uiso 0.50 calc PR 13
H27F H 0.7057(11) 0.5304(8) 0.7725(11) 0.091 Uiso 0.50 calc PR 13
C28X C 0.6525(10) 0.5520(8) 0.5931(9) 0.052(5) Uiso 0.50 d PD 13
H28D H 0.6253(10) 0.5126(8) 0.5845(9) 0.078 Uiso 0.50 calc PR 13
H28E H 0.7025(10) 0.5420(8) 0.6013(9) 0.078 Uiso 0.50 calc PR 13
H28F H 0.6401(10) 0.5791(8) 0.5373(9) 0.078 Uiso 0.50 calc PR 13
N8 N 0.4835(3) 0.7746(2) 0.8094(3) 0.0403(10) Uani 1 d . 14
H8D H 0.4357(3) 0.7797(2) 0.7978(3) 0.048 Uiso 1 calc R 14
H8E H 0.4942(3) 0.7651(2) 0.8728(3) 0.048 Uiso 1 calc R 14
C29 C 0.5120(3) 0.8403(2) 0.8010(4) 0.0370(11) Uani 1 d D 14
C30 C 0.4658(6) 0.8678(5) 0.7113(7) 0.049(3) Uiso 0.60 d PD 14
H30A H 0.4721(6) 0.8423(5) 0.6559(7) 0.073 Uiso 0.60 calc PR 14
H30B H 0.4797(6) 0.9117(5) 0.7016(7) 0.073 Uiso 0.60 calc PR 14
H30C H 0.4166(6) 0.8667(5) 0.7198(7) 0.073 Uiso 0.60 calc PR 14
C31 C 0.5037(7) 0.8783(6) 0.8872(7) 0.046(3) Uiso 0.60 d PD 14
H31A H 0.4541(7) 0.8803(6) 0.8938(7) 0.069 Uiso 0.60 calc PR 14
H31B H 0.5215(7) 0.9213(6) 0.8809(7) 0.069 Uiso 0.60 calc PR 14
H31C H 0.5301(7) 0.8580(6) 0.9435(7) 0.069 Uiso 0.60 calc PR 14
C32 C 0.5880(5) 0.8361(5) 0.7883(9) 0.048(2) Uiso 0.60 d PD 14
H32A H 0.5919(5) 0.8111(5) 0.7315(9) 0.072 Uiso 0.60 calc PR 14
H32B H 0.6149(5) 0.8156(5) 0.8439(9) 0.072 Uiso 0.60 calc PR 14
H32C H 0.6063(5) 0.8789(5) 0.7812(9) 0.072 Uiso 0.60 calc PR 14
C29X C 0.5120(3) 0.8403(2) 0.8010(4) 0.990 Uiso 0.00 d PD 15
C30X C 0.4940(10) 0.8754(8) 0.7066(10) 0.054(4) Uiso 0.400(2) d PD 15
H30D H 0.4431(10) 0.8773(8) 0.6884(10) 0.081 Uiso 0.40 calc PR 15
H30E H 0.5146(10) 0.8528(8) 0.6577(10) 0.081 Uiso 0.40 calc PR 15
H30F H 0.5130(10) 0.9186(8) 0.7133(10) 0.081 Uiso 0.40 calc PR 15
C31X C 0.4803(8) 0.8836(6) 0.8760(9) 0.030(3) Uiso 0.40 d PD 15
H31D H 0.4296(8) 0.8871(6) 0.8573(9) 0.044 Uiso 0.40 calc PR 15
H31E H 0.5014(8) 0.9260(6) 0.8775(9) 0.044 Uiso 0.40 calc PR 15
H31F H 0.4907(8) 0.8643(6) 0.9390(9) 0.044 Uiso 0.40 calc PR 15
C32X C 0.5907(7) 0.8362(9) 0.8325(14) 0.060(5) Uiso 0.40 d PD 15
H32D H 0.6004(7) 0.8135(9) 0.8930(14) 0.090 Uiso 0.40 calc PR 15
H32E H 0.6104(7) 0.8790(9) 0.8401(14) 0.090 Uiso 0.40 calc PR 15
H32F H 0.6120(7) 0.8133(9) 0.7845(14) 0.090 Uiso 0.40 calc PR 15

loop_
_atom_type_symbol
_atom_type_description
_atom_type_scat_dispersion_real
_atom_type_scat_dispersion_imag
_atom_type_scat_source
C C 0.0033 0.0016 'International Tables Vol C Tables 4.2.6.8 and 6.1.1.4'
H H 0.0000 0.0000 'International Tables Vol C Tables 4.2.6.8 and 6.1.1.4'
N N 0.0061 0.0033 'International Tables Vol C Tables 4.2.6.8 and 6.1.1.4'
Cl Cl 0.1484 0.1585 'International Tables Vol C Tables 4.2.6.8 and 6.1.1.4'
Mo Mo -1.6832 0.6857 'International Tables Vol C Tables 4.2.6.8 and 6.1.1.4'

loop_
_geom_angle_atom_site_label_1
_geom_angle_atom_site_label_2
_geom_angle_atom_site_label_3
_geom_angle
_geom_angle_site_symmetry_1
_geom_angle_site_symmetry_3
_geom_angle_publ_flag
Mo1X Mo1 Mo2X 93.6(9) . . n
Mo1X Mo1 Mo2 46.0(6) . . n
Mo2X Mo1 Mo2 47.6(7) . . n
Mo2 Mo1 N2 99.93(11) . . y
Mo2 Mo1 N1 101.18(13) . . y
Mo1X Mo1 Cl2 133.7(6) . . n
Mo2X Mo1 Cl2 68.6(6) . . n
Mo2 Mo1 Cl2 103.31(4) . . y
N2 Mo1 Cl2 83.31(13) . . y
N1 Mo1 Cl2 92.87(13) . . y
Mo1X Mo1 Cl1 67.5(6) . . n
Mo2X Mo1 Cl1 132.5(6) . . n
Mo2 Mo1 Cl1 102.84(4) . . y
N2 Mo1 Cl1 91.65(13) . . y
N1 Mo1 Cl1 82.63(14) . . y
Cl2 Mo1 Cl1 153.84(5) . . y
Mo1X Mo2 Mo2X 83.5(7) . . n
Mo1X Mo2 Mo1 41.2(6) . . n
Mo2X Mo2 Mo1 42.4(5) . . n
Mo1 Mo2 N4 100.71(12) . . y
Mo1 Mo2 N3 101.42(10) . . y
Mo1X Mo2 Cl3 125.4(6) . . n
Mo2X Mo2 Cl3 73.2(6) . . n
Mo1 Mo2 Cl3 102.61(4) . . y
N4 Mo2 Cl3 94.54(14) . . y
N3 Mo2 Cl3 90.39(12) . . y
Mo1X Mo2 Cl4 75.4(6) . . n
Mo2X Mo2 Cl4 129.6(6) . . n
Mo1 Mo2 Cl4 103.54(4) . . y
N4 Mo2 Cl4 82.44(14) . . y
N3 Mo2 Cl4 82.68(12) . . y
Cl3 Mo2 Cl4 153.78(5) . . y
Mo1 Mo1X Mo2 92.8(9) . . n
Mo1 Mo1X Mo2X 43.8(7) . . n
Mo2 Mo1X Mo2X 49.1(7) . . n
Mo1 Mo1X Cl1 78.3(6) . . n
Mo2 Mo1X Cl1 136.7(9) . . n
Mo2X Mo1X Cl1 109.4(8) . . n
Mo1 Mo1X Cl4 129.7(8) . . n
Mo2 Mo1X Cl4 68.9(5) . . n
Mo2X Mo1X Cl4 104.7(8) . . n
Cl1 Mo1X Cl4 145.9(8) . . n
Mo1 Mo2X Mo2 90.0(8) . . n
Mo1 Mo2X Mo1X 42.6(6) . . n
Mo2 Mo2X Mo1X 47.4(6) . . n
Mo1 Mo2X Cl2 76.4(7) . . n
Mo2 Mo2X Cl2 132.3(10) . . n
Mo1X Mo2X Cl2 107.5(8) . . n
Mo1 Mo2X Cl3 128.8(9) . . n
Mo2 Mo2X Cl3 69.4(6) . . n
Mo1X Mo2X Cl3 101.8(8) . . n
Cl2 Mo2X Cl3 150.6(7) . . n
Mo1X Cl1 Mo1 34.3(4) . . n
Mo2X Cl2 Mo1 34.9(4) . . n
Mo2 Cl3 Mo2X 37.5(4) . . n
Mo2 Cl4 Mo1X 35.7(4) . . n
C1 N1 Mo1 129.9(4) . . n
N1 C1 C2 109.4(5) . . n
N1 C1 C4 108.8(5) . . n
C2 C1 C4 109.6(5) . . n
N1 C1 C3 107.2(5) . . n
C2 C1 C3 111.1(6) . . n
C4 C1 C3 110.7(6) . . n
C5 N2 Mo1 125.2(3) . . n
N2 C5 C7 110.1(7) . . n
N2 C5 C6 107.3(7) . . n
C7 C5 C6 110.1(9) . . n
N2 C5 C8 112.0(7) . . n
C7 C5 C8 108.8(9) . . n
C6 C5 C8 108.6(9) . . n
C8X C5X C6X 113.5(9) . . n
C8X C5X C7X 112.1(9) . . n
C6X C5X C7X 108.0(8) . . n
C9 N3 Mo2 125.4(3) . . n
N3 C9 C12 109.1(4) . . n
N3 C9 C10 108.5(4) . . n
C12 C9 C10 109.6(5) . . n
N3 C9 C11 109.5(4) . . n
C12 C9 C11 109.8(4) . . n
C10 C9 C11 110.3(5) . . n
C13 N4 Mo2 128.6(3) . . n
C14 C13 N4 109.5(9) . . n
C14 C13 C16 109.2(11) . . n
N4 C13 C16 104.9(8) . . n
C14 C13 C15 112.6(9) . . n
N4 C13 C15 106.6(7) . . n
C16 C13 C15 113.7(10) . . n
C16X C13X C15X 111.6(11) . . n
C16X C13X C14X 105.9(10) . . n
C15X C13X C14X 111.6(9) . . n
Mo4X Mo3 Mo3X 87.7(3) . . n
Mo4X Mo3 Mo4 45.1(2) . . n
Mo3X Mo3 Mo4 42.7(2) . . n
Mo4 Mo3 N6 99.46(13) . . y
Mo4 Mo3 N5 100.22(11) . . y
Mo4X Mo3 Cl6 132.5(2) . . n
Mo3X Mo3 Cl6 74.9(2) . . n
Mo4 Mo3 Cl6 103.63(4) . . y
N6 Mo3 Cl6 87.4(2) . . y
N5 Mo3 Cl6 90.30(13) . . y
Mo4X Mo3 Cl5 71.1(2) . . n
Mo3X Mo3 Cl5 126.8(2) . . n
Mo4 Mo3 Cl5 104.19(4) . . y
N6 Mo3 Cl5 89.4(2) . . y
N5 Mo3 Cl5 83.46(13) . . y
Cl6 Mo3 Cl5 152.15(5) . . y
Mo3X Mo4 Mo4X 91.5(3) . . n
Mo3X Mo4 Mo3 49.2(2) . . n
Mo4X Mo4 Mo3 42.4(2) . . n
Mo3 Mo4 N8 99.95(12) . . y
Mo3 Mo4 N7 99.68(12) . . y
Mo3X Mo4 Cl8 135.4(2) . . n
Mo4X Mo4 Cl8 74.2(2) . . n
Mo3 Mo4 Cl8 103.53(4) . . y
N8 Mo4 Cl8 83.24(13) . . y
N7 Mo4 Cl8 92.00(13) . . y
Mo3X Mo4 Cl7 67.0(2) . . n
Mo4X Mo4 Cl7 127.8(2) . . n
Mo3 Mo4 Cl7 103.99(4) . . y
N8 Mo4 Cl7 93.16(12) . . y
N7 Mo4 Cl7 82.27(13) . . y
Cl8 Mo4 Cl7 152.46(5) . . y
Mo4 Mo3X Mo3 88.0(3) . . n
Mo4 Mo3X Mo4X 45.5(2) . . n
Mo3 Mo3X Mo4X 42.7(2) . . n
Mo4 Mo3X Cl7 77.5(3) . . n
Mo3 Mo3X Cl7 133.5(3) . . n
Mo4X Mo3X Cl7 107.7(3) . . n
Mo4 Mo3X Cl6 125.9(3) . . n
Mo3 Mo3X Cl6 67.1(2) . . n
Mo4X Mo3X Cl6 99.1(3) . . n
Cl7 Mo3X Cl6 153.0(3) . . n
Mo3 Mo4X Mo4 92.5(3) . . n
Mo3 Mo4X Mo3X 49.6(2) . . n
Mo4 Mo4X Mo3X 43.1(2) . . n
Mo3 Mo4X Cl5 74.2(2) . . n
Mo4 Mo4X Cl5 133.7(3) . . n
Mo3X Mo4X Cl5 107.4(3) . . n
Mo3 Mo4X Cl8 130.1(3) . . n
Mo4 Mo4X Cl8 70.0(2) . . n
Mo3X Mo4X Cl8 102.8(3) . . n
Cl5 Mo4X Cl8 149.7(3) . . n
Mo4X Cl5 Mo3 34.7(2) . . n
Mo3 Cl6 Mo3X 38.02(13) . . n
Mo3X Cl7 Mo4 35.5(2) . . n
Mo4 Cl8 Mo4X 35.82(13) . . n
C17 N5 Mo3 124.3(3) . . n
N5 C17 C20 108.5(5) . . n
N5 C17 C18 108.1(4) . . n
C20 C17 C18 110.3(5) . . n
N5 C17 C19 109.6(4) . . n
C20 C17 C19 111.0(5) . . n
C18 C17 C19 109.3(5) . . n
C21 N6 Mo3 130.1(4) . . n
N6 C21 C23 120.1(9) . . n
N6 C21 C22 112.3(6) . . n
C23 C21 C22 109.7(9) . . n
N6 C21 C24 98.7(8) . . n
C23 C21 C24 105.9(10) . . n
C22 C21 C24 109.0(9) . . n
C22X C21X C24X 113.4(9) . . n
C22X C21X C23X 111.0(9) . . n
C24X C21X C23X 107.8(9) . . n
C25 N7 Mo4 128.5(3) . . n
N7 C25 C28 109.0(7) . . n
N7 C25 C27 102.0(8) . . n
C28 C25 C27 115.6(9) . . n
N7 C25 C26 110.8(8) . . n
C28 C25 C26 108.2(9) . . n
C27 C25 C26 111.1(10) . . n
C26X C25X C27X 111.4(10) . . n
C26X C25X C28X 112.8(10) . . n
C27X C25X C28X 104.8(9) . . n
C29 N8 Mo4 131.2(3) . . n
C31 C29 N8 109.8(6) . . n
C31 C29 C32 111.2(7) . . n
N8 C29 C32 109.3(6) . . n
C31 C29 C30 111.0(7) . . n
N8 C29 C30 103.8(6) . . n
C32 C29 C30 111.5(7) . . n
C32X C29X C30X 111.5(11) . . n
C32X C29X C31X 107.8(10) . . n
C30X C29X C31X 104.9(9) . . n

loop_
_geom_bond_atom_site_label_1
_geom_bond_atom_site_label_2
_geom_bond_distance
_geom_bond_site_symmetry_2
_geom_bond_publ_flag
Mo1 Mo1X 1.40(2) . n
Mo1 Mo2X 1.436(15) . n
Mo1 Mo2 2.1309(6) . y
Mo1 N2 2.248(4) . y
Mo1 N1 2.259(4) . y
Mo1 Cl2 2.4375(13) . y
Mo1 Cl1 2.4432(13) . y
Mo2 Mo1X 1.535(15) . n
Mo2 Mo2X 1.57(2) . n
Mo2 N4 2.236(5) . y
Mo2 N3 2.250(4) . y
Mo2 Cl3 2.4221(13) . y
Mo2 Cl4 2.4540(13) . y
Mo1X Mo2X 2.07(2) . n
Mo1X Cl1 2.305(14) . n
Mo1X Cl4 2.544(15) . n
Mo2X Cl2 2.33(2) . n
Mo2X Cl3 2.48(2) . n
N1 C1 1.494(7) . n
C1 C2 1.506(9) . n
C1 C4 1.518(8) . n
C1 C3 1.525(10) . n
N2 C5 1.499(6) . n
C5 C7 1.509(12) . n
C5 C6 1.536(12) . n
C5 C8 1.550(13) . n
C5X C8X 1.479(13) . n
C5X C6X 1.524(12) . n
C5X C7X 1.564(11) . n
N3 C9 1.506(6) . n
C9 C12 1.519(7) . n
C9 C10 1.521(7) . n
C9 C11 1.523(7) . n
N4 C13 1.515(6) . n
C13 C14 1.492(14) . n
C13 C16 1.520(13) . n
C13 C15 1.525(12) . n
C13X C16X 1.498(15) . n
C13X C15X 1.512(12) . n
C13X C14X 1.564(12) . n
Mo3 Mo4X 1.441(6) . n
Mo3 Mo3X 1.617(6) . n
Mo3 Mo4 2.1335(6) . y
Mo3 N6 2.242(5) . y
Mo3 N5 2.258(4) . y
Mo3 Cl6 2.4169(13) . y
Mo3 Cl5 2.4378(13) . y
Mo4 Mo3X 1.449(6) . n
Mo4 Mo4X 1.513(6) . n
Mo4 N8 2.256(4) . y
Mo4 N7 2.259(4) . y
Mo4 Cl8 2.4293(13) . y
Mo4 Cl7 2.4381(13) . y
Mo3X Mo4X 2.121(8) . n
Mo3X Cl7 2.299(6) . n
Mo3X Cl6 2.534(6) . n
Mo4X Cl5 2.397(6) . n
Mo4X Cl8 2.486(6) . n
N5 C17 1.505(6) . n
C17 C20 1.510(8) . n
C17 C18 1.519(8) . n
C17 C19 1.526(7) . n
N6 C21 1.468(7) . n
C21 C23 1.488(15) . n
C21 C22 1.530(12) . n
C21 C24 1.559(15) . n
C21X C22X 1.487(12) . n
C21X C24X 1.497(13) . n
C21X C23X 1.554(14) . n
N7 C25 1.490(6) . n
C25 C28 1.512(12) . n
C25 C27 1.515(13) . n
C25 C26 1.532(12) . n
C25X C26X 1.503(14) . n
C25X C27X 1.536(14) . n
C25X C28X 1.544(13) . n
N8 C29 1.488(6) . n
C29 C31 1.482(10) . n
C29 C32 1.498(11) . n
C29 C30 1.539(10) . n
C29X C32X 1.507(15) . n
C29X C30X 1.514(14) . n
C29X C31X 1.583(12) . n

loop_
_geom_torsion_atom_site_label_1
_geom_torsion_atom_site_label_2
_geom_torsion_atom_site_label_3
_geom_torsion_atom_site_label_4
_geom_torsion
_geom_torsion_site_symmetry_1
_geom_torsion_site_symmetry_2
_geom_torsion_site_symmetry_3
_geom_torsion_site_symmetry_4
_geom_torsion_publ_flag
N1 Mo1 Mo2 Cl3 -5.30(14) . . . . y
Cl1 Mo1 Mo2 N3 2.80(12) . . . . y
N2 Mo1 Mo2 Cl4 -6.09(14) . . . . y
Cl2 Mo1 Mo2 N4 -6.78(14) . . . . y
N5 Mo3 Mo4 Cl7 2.14(13) . . . . y
Cl5 Mo3 Mo4 N7 3.53(13) . . . . y
N6 Mo3 Mo4 Cl8 0.9(2) . . . . y
Cl6 Mo3 Mo4 N8 5.14(12) . . . . y
Mo2 Mo1 N1 C1 149.8(5) . . . . n
Mo2 Mo1 N1 H1A -85.74(5) . . . . n
Mo2 Mo1 N1 H1B 25.41(6) . . . . n
Mo2 Mo1 N2 C5 164.1(4) . . . . n
Mo2 Mo1 N2 H2D -72.29(5) . . . . n
Mo2 Mo1 N2 H2E 40.41(6) . . . . n
Mo1 Mo2 N3 C9 -163.5(4) . . . . n
Mo1 Mo2 N3 H3D -39.84(5) . . . . n
Mo1 Mo2 N3 H3E 72.80(5) . . . . n
Mo1 Mo2 N4 C13 145.1(4) . . . . n
Mo1 Mo2 N4 H4E 20.84(6) . . . . n
Mo1 Mo2 N4 H4D -90.71(5) . . . . n
Mo4 Mo3 N5 C17 -165.8(4) . . . . n
Mo4 Mo3 N5 H5A -42.31(6) . . . . n
Mo4 Mo3 N5 H5B 70.73(5) . . . . n
Mo4 Mo3 N6 C21 -177.3(6) . . . . n
Mo4 Mo3 N6 H6D -52.88(6) . . . . n
Mo4 Mo3 N6 H6F 58.20(7) . . . . n
Mo3 Mo4 N7 C25 -150.9(4) . . . . n
Mo3 Mo4 N7 H7E 84.86(5) . . . . n
Mo3 Mo4 N7 H7D -26.73(5) . . . . n
Mo3 Mo4 N8 C29 -144.4(4) . . . . n
Mo3 Mo4 N8 H8D -19.80(5) . . . . n
Mo3 Mo4 N8 H8E 90.92(4) . . . . n
